data_7048336
loop_
_publ_author_name
'Huang, Po-Jung'
'Natori, Yoshiki'
'Kitagawa, Yasutaka'
'Sekine, Yoshihiro'
'Kosaka, Wataru'
'Miyasaka, Hitoshi'

_publ_section_title
;
 Strong electronic influence of equatorial ligands on frontier orbitals in
 paddlewheel dichromium(ii,ii) complexes.
;
_journal_issue 3
_journal_name_full 'Dalton transactions (Cambridge, England : 2003)'
_journal_page_first 908
_journal_page_last 914
_journal_paper_doi 10.1039/c8dt04347g
_journal_volume 48
_journal_year 2019
_chemical_formula_moiety 'C36 H28 Cr2 F8 O10'
_chemical_formula_sum 'C36 H28 Cr2 F8 O10'
_chemical_formula_weight 876.59
_space_group_crystal_system monoclinic
_space_group_IT_number 14
_space_group_name_Hall '-P 2yn'
_space_group_name_H-M_alt 'P 1 21/n 1'
_symmetry_space_group_name_Hall '-P 2yn'
_symmetry_space_group_name_H-M 'P 1 21/n 1'
_atom_sites_solution_hydrogens geom
_atom_sites_solution_primary direct
_atom_sites_solution_secondary difmap
_audit_update_record
;
2018-10-31 deposited with the CCDC.
2018-12-11 downloaded from the CCDC.
;
_cell_angle_alpha 90.0000
_cell_angle_beta 94.519(14)
_cell_angle_gamma 90.0000
_cell_formula_units_Z 2
_cell_length_a 10.718(9)
_cell_length_b 10.847(8)
_cell_length_c 16.129(12)
_cell_measurement_reflns_used 5133
_cell_measurement_temperature 103
_cell_measurement_theta_max 31.24
_cell_measurement_theta_min 1.91
_cell_volume 1869(3)
_computing_cell_refinement CrystalClear
_computing_data_collection 'CrystalClear (Rigaku Inc., 2008)'
_computing_data_reduction CrystalClear
_computing_molecular_graphics 'CrystalStructure 4.2.1'
_computing_publication_material 'CrystalStructure 4.2.1 (Rigaku, 2016)'
_computing_structure_refinement 'SHELXL Version 2014/7 (Sheldrick, 2008)'
_computing_structure_solution 'SIR2011 (Burla, et al., 2012)'
_diffrn_ambient_temperature 103
_diffrn_detector_area_resol_mean 7.111
_diffrn_measured_fraction_theta_full 0.999
_diffrn_measured_fraction_theta_max 0.999
_diffrn_measurement_device_type 'Rigaku Saturn724'
_diffrn_measurement_method \w
_diffrn_radiation_type 'Mo K\a'
_diffrn_radiation_wavelength 0.71075
_diffrn_reflns_av_R_equivalents 0.0638
_diffrn_reflns_Laue_measured_fraction_full 0.999
_diffrn_reflns_Laue_measured_fraction_max 0.999
_diffrn_reflns_limit_h_max 12
_diffrn_reflns_limit_h_min -11
_diffrn_reflns_limit_k_max 13
_diffrn_reflns_limit_k_min -13
_diffrn_reflns_limit_l_max 19
_diffrn_reflns_limit_l_min -19
_diffrn_reflns_number 12559
_diffrn_reflns_point_group_measured_fraction_full 0.999
_diffrn_reflns_point_group_measured_fraction_max 0.999
_diffrn_reflns_theta_full 25.242
_diffrn_reflns_theta_max 25.500
_diffrn_reflns_theta_min 2.204
_diffrn_standards_number 0
_exptl_absorpt_coefficient_mu 0.677
_exptl_absorpt_correction_T_max 0.982
_exptl_absorpt_correction_T_min 0.744
_exptl_absorpt_correction_type multi-scan
_exptl_absorpt_process_details 'REQAB (Rigaku, 1998)'
_exptl_crystal_colour red
_exptl_crystal_density_diffrn 1.557
_exptl_crystal_density_method 'not measured'
_exptl_crystal_description prism
_exptl_crystal_F_000 888.00
_exptl_crystal_size_max 0.110
_exptl_crystal_size_mid 0.081
_exptl_crystal_size_min 0.027
_refine_diff_density_max 0.71
_refine_diff_density_min -0.37
_refine_ls_extinction_method none
_refine_ls_goodness_of_fit_ref 1.118
_refine_ls_hydrogen_treatment constr
_refine_ls_number_parameters 262
_refine_ls_number_reflns 3473
_refine_ls_number_restraints 0
_refine_ls_R_factor_all 0.1160
_refine_ls_R_factor_gt 0.0851
_refine_ls_shift/su_max 0.000
_refine_ls_structure_factor_coef Fsqd
_refine_ls_weighting_details 'w = 1/[\s^2^(Fo^2^)+(0.0787P)^2^+4.8989P] where P=(Fo^2^+2Fc^2^)/3'
_refine_ls_weighting_scheme calc
_refine_ls_wR_factor_gt 0.1839
_refine_ls_wR_factor_ref 0.2035
_reflns_Friedel_coverage 0.000
_reflns_number_gt 2540
_reflns_number_total 3473
_reflns_threshold_expression F^2^>2.0\s(F^2^)
_cod_data_source_file c8dt04347g2.cif
_cod_data_source_block Cr2-35-F2-THF
_cod_depositor_comments 'Adding full bibliography for 7048334--7048342.cif.'
_cod_database_code 7048336

loop_
_space_group_symop_id
_space_group_symop_operation_xyz
1 +X,+Y,+Z
2 1/2-X,1/2+Y,1/2-Z
3 -X,-Y,-Z
4 -1/2+X,-1/2-Y,-1/2+Z

loop_
_atom_site_label
_atom_site_type_symbol
_atom_site_fract_x
_atom_site_fract_y
_atom_site_fract_z
_atom_site_U_iso_or_equiv
_atom_site_adp_type
_atom_site_occupancy
_atom_site_site_symmetry_order
_atom_site_calc_flag
_atom_site_refinement_flags_posn
_atom_site_refinement_flags_adp
_atom_site_refinement_flags_occupancy
Cr1 Cr 0.01411(8) 0.02627(8) 0.43078(6) 0.0307(3) Uani 1 1 d . . .
F1 F 0.6326(3) -0.1757(3) 0.4070(2) 0.0459(9) Uani 1 1 d . . .
F2 F 0.5908(3) -0.2227(4) 0.6933(2) 0.0531(10) Uani 1 1 d . . .
F3 F 0.2101(4) 0.6398(3) 0.4885(3) 0.0647(12) Uani 1 1 d . . .
F4 F 0.0442(5) 0.5585(4) 0.7445(3) 0.0893(17) Uani 1 1 d . . .
O1 O 0.1918(3) -0.0375(3) 0.4459(2) 0.0313(9) Uani 1 1 d . . .
O2 O 0.1653(3) -0.0874(3) 0.5788(2) 0.0344(9) Uani 1 1 d . . .
O3 O 0.0730(3) 0.1958(3) 0.4703(2) 0.0319(9) Uani 1 1 d . . .
O4 O 0.0417(3) 0.1464(3) 0.6023(2) 0.0332(9) Uani 1 1 d . . .
O5 O 0.0282(4) 0.0753(4) 0.2954(3) 0.0493(11) Uani 1 1 d . . .
C1 C 0.2308(5) -0.0801(5) 0.5160(4) 0.0311(13) Uani 1 1 d . . .
C2 C 0.3640(5) -0.1261(5) 0.5272(4) 0.0330(13) Uani 1 1 d . . .
C3 C 0.4363(5) -0.1333(5) 0.4589(4) 0.0320(13) Uani 1 1 d . . .
H3 H 0.4024 -0.1122 0.4045 0.038 Uiso 1 1 calc R U .
C4 C 0.5600(5) -0.1727(5) 0.4735(4) 0.0370(14) Uani 1 1 d . . .
C5 C 0.6141(5) -0.2010(5) 0.5506(4) 0.0348(13) Uani 1 1 d . . .
H5 H 0.6995 -0.2249 0.5588 0.042 Uiso 1 1 calc R U .
C6 C 0.5394(5) -0.1932(5) 0.6155(4) 0.0360(14) Uani 1 1 d . . .
C7 C 0.4140(5) -0.1561(5) 0.6062(4) 0.0390(14) Uani 1 1 d . . .
H7 H 0.3649 -0.1518 0.6526 0.047 Uiso 1 1 calc R U .
C8 C 0.0686(5) 0.2220(5) 0.5470(4) 0.0329(13) Uani 1 1 d . . .
C9 C 0.0973(5) 0.3548(5) 0.5733(4) 0.0367(14) Uani 1 1 d . . .
C10 C 0.1466(5) 0.4369(5) 0.5177(4) 0.0412(15) Uani 1 1 d . . .
H10 H 0.1683 0.4101 0.4646 0.049 Uiso 1 1 calc R U .
C11 C 0.1630(6) 0.5583(5) 0.5423(4) 0.0454(16) Uani 1 1 d . . .
C12 C 0.1322(6) 0.6029(6) 0.6182(4) 0.0494(17) Uani 1 1 d . . .
H12 H 0.1443 0.6869 0.6337 0.059 Uiso 1 1 calc R U .
C13 C 0.0830(7) 0.5185(6) 0.6700(4) 0.0520(18) Uani 1 1 d . . .
C14 C 0.0631(6) 0.3941(6) 0.6494(4) 0.0474(16) Uani 1 1 d . . .
H14 H 0.0274 0.3389 0.6867 0.057 Uiso 1 1 calc R U .
C15 C 0.1277(15) 0.1266(17) 0.2585(11) 0.067(5) Uani 0.5 1 d . . P
C16 C 0.1208(10) 0.0418(9) 0.1701(6) 0.085(3) Uani 1 1 d . . .
C17 C -0.0227(10) 0.0295(7) 0.1539(5) 0.082(3) Uani 1 1 d . . .
H17A H -0.0551 0.0885 0.1106 0.098 Uiso 1 1 calc R U .
H17B H -0.0458 -0.0551 0.1355 0.098 Uiso 1 1 calc R U .
C18 C -0.0730(9) 0.0576(12) 0.2341(6) 0.109(4) Uani 1 1 d . . .
H18A H -0.1249 0.1332 0.2289 0.131 Uiso 1 1 calc R U .
H18B H -0.1264 -0.0112 0.2506 0.131 Uiso 1 1 calc R U .
C15A C 0.1426(14) 0.0224(19) 0.2541(9) 0.067(5) Uani 0.5 1 d . . P

loop_
_atom_site_aniso_label
_atom_site_aniso_U_11
_atom_site_aniso_U_22
_atom_site_aniso_U_33
_atom_site_aniso_U_23
_atom_site_aniso_U_13
_atom_site_aniso_U_12
Cr1 0.0257(5) 0.0201(5) 0.0476(6) -0.0013(4) 0.0116(4) 0.0001(3)
F1 0.0384(19) 0.043(2) 0.059(2) 0.0026(17) 0.0198(16) 0.0069(16)
F2 0.0342(19) 0.065(3) 0.061(2) 0.005(2) 0.0048(17) 0.0060(17)
F3 0.074(3) 0.029(2) 0.096(3) -0.001(2) 0.040(2) -0.0141(18)
F4 0.176(5) 0.040(2) 0.054(3) -0.013(2) 0.027(3) 0.000(3)
O1 0.0254(19) 0.0233(19) 0.046(2) -0.0014(18) 0.0085(17) -0.0024(15)
O2 0.027(2) 0.0223(19) 0.055(3) -0.0009(18) 0.0134(18) -0.0004(15)
O3 0.0229(19) 0.025(2) 0.049(3) -0.0004(17) 0.0124(16) 0.0001(15)
O4 0.032(2) 0.0211(19) 0.048(2) 0.0001(17) 0.0109(17) 0.0008(15)
O5 0.056(3) 0.051(3) 0.043(3) -0.004(2) 0.013(2) -0.011(2)
C1 0.028(3) 0.015(2) 0.052(4) -0.005(3) 0.011(3) -0.004(2)
C2 0.024(3) 0.016(2) 0.060(4) -0.002(3) 0.010(3) -0.001(2)
C3 0.033(3) 0.018(3) 0.046(3) -0.003(2) 0.010(2) 0.000(2)
C4 0.033(3) 0.023(3) 0.057(4) -0.005(3) 0.018(3) -0.004(2)
C5 0.018(3) 0.027(3) 0.060(4) -0.001(3) 0.010(3) 0.002(2)
C6 0.028(3) 0.024(3) 0.056(4) 0.001(3) 0.000(3) 0.001(2)
C7 0.030(3) 0.032(3) 0.057(4) -0.005(3) 0.016(3) -0.005(2)
C8 0.023(3) 0.029(3) 0.048(4) -0.001(3) 0.011(2) 0.002(2)
C9 0.029(3) 0.023(3) 0.058(4) -0.002(3) 0.009(3) -0.002(2)
C10 0.036(3) 0.029(3) 0.061(4) -0.003(3) 0.017(3) -0.004(2)
C11 0.043(4) 0.025(3) 0.071(5) 0.004(3) 0.019(3) -0.004(3)
C12 0.059(4) 0.026(3) 0.062(5) 0.001(3) -0.004(3) -0.006(3)
C13 0.084(5) 0.033(3) 0.040(4) -0.006(3) 0.006(3) 0.001(3)
C14 0.062(4) 0.034(3) 0.046(4) 0.004(3) 0.004(3) 0.001(3)
C15 0.057(10) 0.068(11) 0.080(12) -0.024(9) 0.028(8) -0.026(8)
C16 0.104(8) 0.095(7) 0.062(6) -0.008(5) 0.042(5) -0.006(6)
C17 0.145(9) 0.048(5) 0.047(5) -0.005(4) -0.025(5) 0.019(5)
C18 0.066(6) 0.191(13) 0.068(6) 0.032(7) -0.008(5) 0.003(7)
C15A 0.047(9) 0.113(15) 0.043(9) -0.032(9) 0.019(6) -0.001(9)

loop_
_atom_type_symbol
_atom_type_description
_atom_type_scat_dispersion_real
_atom_type_scat_dispersion_imag
_atom_type_scat_source
C C 0.0033 0.0016
;
International Tables for Crystallography
(Vol. C, Tables 4.2.6.8 and 6.1.1.4)
;
H H 0.0000 0.0000
;
International Tables for Crystallography
(Vol. C, Table 6.1.1.4)
;
Cr Cr 0.3209 0.6236
;
International Tables for Crystallography
(Vol. C, Tables 4.2.6.8 and 6.1.1.4)
;
F F 0.0171 0.0103
;
International Tables for Crystallography
(Vol. C, Tables 4.2.6.8 and 6.1.1.4)
;
O O 0.0106 0.0060
;
International Tables for Crystallography
(Vol. C, Tables 4.2.6.8 and 6.1.1.4)
;

loop_
_geom_angle_atom_site_label_1
_geom_angle_atom_site_label_2
_geom_angle_atom_site_label_3
_geom_angle
_geom_angle_site_symmetry_1
_geom_angle_site_symmetry_3
O1 Cr1 O4 88.38(15) . 3_556
O1 Cr1 O2 177.23(16) . 3_556
O4 Cr1 O2 91.34(15) 3_556 3_556
O1 Cr1 O3 90.29(15) . .
O4 Cr1 O3 176.87(17) 3_556 .
O2 Cr1 O3 89.85(15) 3_556 .
O1 Cr1 O5 93.63(16) . .
O4 Cr1 O5 90.21(16) 3_556 .
O2 Cr1 O5 89.12(17) 3_556 .
O3 Cr1 O5 92.70(16) . .
O1 Cr1 Cr1 89.58(12) . 3_556
O4 Cr1 Cr1 88.21(12) 3_556 3_556
O2 Cr1 Cr1 87.66(12) 3_556 3_556
O3 Cr1 Cr1 88.95(12) . 3_556
O5 Cr1 Cr1 176.38(13) . 3_556
C1 O1 Cr1 118.4(3) . .
C1 O2 Cr1 119.8(4) . 3_556
C8 O3 Cr1 118.2(3) . .
C8 O4 Cr1 119.6(4) . 3_556
C15 O5 C18 109.2(9) . .
C15 O5 C15A 45.5(9) . .
C18 O5 C15A 103.7(8) . .
C15 O5 Cr1 128.5(8) . .
C18 O5 Cr1 122.3(5) . .
C15A O5 Cr1 116.3(7) . .
O1 C1 O2 124.6(5) . .
O1 C1 C2 118.1(5) . .
O2 C1 C2 117.3(5) . .
C7 C2 C3 121.0(5) . .
C7 C2 C1 118.8(5) . .
C3 C2 C1 120.2(5) . .
C4 C3 C2 117.5(6) . .
C4 C3 H3 121.2 . .
C2 C3 H3 121.2 . .
C5 C4 F1 118.7(5) . .
C5 C4 C3 123.5(5) . .
F1 C4 C3 117.7(5) . .
C4 C5 C6 116.8(5) . .
C4 C5 H5 121.6 . .
C6 C5 H5 121.6 . .
F2 C6 C5 118.0(5) . .
F2 C6 C7 118.6(5) . .
C5 C6 C7 123.4(6) . .
C2 C7 C6 117.7(5) . .
C2 C7 H7 121.1 . .
C6 C7 H7 121.1 . .
O4 C8 O3 124.8(5) . .
O4 C8 C9 118.0(5) . .
O3 C8 C9 117.2(5) . .
C14 C9 C10 121.1(5) . .
C14 C9 C8 118.6(5) . .
C10 C9 C8 120.1(5) . .
C11 C10 C9 118.0(6) . .
C11 C10 H10 121.0 . .
C9 C10 H10 121.0 . .
F3 C11 C12 117.6(5) . .
F3 C11 C10 118.7(6) . .
C12 C11 C10 123.7(6) . .
C13 C12 C11 115.9(6) . .
C13 C12 H12 122.1 . .
C11 C12 H12 122.1 . .
F4 C13 C12 118.6(6) . .
F4 C13 C14 117.5(6) . .
C12 C13 C14 123.8(6) . .
C9 C14 C13 117.6(6) . .
C9 C14 H14 121.2 . .
C13 C14 H14 121.2 . .
C15A C15 O5 75.2(12) . .
C15A C15 C16 53.7(11) . .
O5 C15 C16 99.2(10) . .
C15A C16 C17 104.1(8) . .
C15A C16 C15 42.2(10) . .
C17 C16 C15 99.6(7) . .
C18 C17 C16 105.2(7) . .
C18 C17 H17A 110.7 . .
C16 C17 H17A 110.7 . .
C18 C17 H17B 110.7 . .
C16 C17 H17B 110.7 . .
H17A C17 H17B 108.8 . .
O5 C18 C17 109.1(7) . .
O5 C18 H18A 109.9 . .
C17 C18 H18A 109.9 . .
O5 C18 H18B 109.9 . .
C17 C18 H18B 109.9 . .
H18A C18 H18B 108.3 . .
C15 C15A C16 84.1(17) . .
C15 C15A O5 59.3(10) . .
C16 C15A O5 106.8(12) . .

loop_
_geom_bond_atom_site_label_1
_geom_bond_atom_site_label_2
_geom_bond_distance
_geom_bond_site_symmetry_2
Cr1 O1 2.023(4) .
Cr1 O4 2.025(4) 3_556
Cr1 O2 2.028(4) 3_556
Cr1 O3 2.031(4) .
Cr1 O5 2.264(5) .
Cr1 Cr1 2.347(2) 3_556
F1 C4 1.374(6) .
F2 C6 1.369(7) .
F3 C11 1.363(7) .
F4 C13 1.372(7) .
O1 C1 1.261(7) .
O2 C1 1.279(6) .
O2 Cr1 2.028(4) 3_556
O3 C8 1.274(7) .
O4 C8 1.262(6) .
O4 Cr1 2.025(4) 3_556
O5 C15 1.379(14) .
O5 C18 1.421(9) .
O5 C15A 1.551(14) .
C1 C2 1.509(7) .
C2 C7 1.382(8) .
C2 C3 1.398(8) .
C3 C4 1.396(8) .
C3 H3 0.9500 .
C4 C5 1.364(8) .
C5 C6 1.369(8) .
C5 H5 0.9500 .
C6 C7 1.400(8) .
C7 H7 0.9500 .
C8 C9 1.526(8) .
C9 C14 1.377(8) .
C9 C10 1.397(8) .
C10 C11 1.383(8) .
C10 H10 0.9500 .
C11 C12 1.381(9) .
C12 C13 1.373(9) .
C12 H12 0.9500 .
C13 C14 1.402(9) .
C14 H14 0.9500 .
C15 C15A 1.14(2) .
C15 C16 1.695(18) .
C16 C15A 1.373(17) .
C16 C17 1.544(13) .
C17 C18 1.473(12) .
C17 H17A 0.9900 .
C17 H17B 0.9900 .
C18 H18A 0.9900 .
C18 H18B 0.9900 .

loop_
_geom_torsion_atom_site_label_1
_geom_torsion_atom_site_label_2
_geom_torsion_atom_site_label_3
_geom_torsion_atom_site_label_4
_geom_torsion
_geom_torsion_site_symmetry_1
Cr1 O1 C1 O2 0.8(7) .
Cr1 O1 C1 C2 -179.3(3) .
Cr1 O2 C1 O1 -0.6(7) 3_556
Cr1 O2 C1 C2 179.5(3) 3_556
O1 C1 C2 C7 170.7(5) .
O2 C1 C2 C7 -9.4(7) .
O1 C1 C2 C3 -6.9(7) .
O2 C1 C2 C3 173.0(5) .
C7 C2 C3 C4 0.4(8) .
C1 C2 C3 C4 178.0(4) .
C2 C3 C4 C5 -1.8(8) .
C2 C3 C4 F1 -177.7(4) .
F1 C4 C5 C6 178.1(5) .
C3 C4 C5 C6 2.1(8) .
C4 C5 C6 F2 179.1(5) .
C4 C5 C6 C7 -1.2(8) .
C3 C2 C7 C6 0.4(8) .
C1 C2 C7 C6 -177.2(5) .
F2 C6 C7 C2 179.6(5) .
C5 C6 C7 C2 0.0(8) .
Cr1 O4 C8 O3 -5.8(7) 3_556
Cr1 O4 C8 C9 173.8(3) 3_556
Cr1 O3 C8 O4 7.3(7) .
Cr1 O3 C8 C9 -172.3(3) .
O4 C8 C9 C14 -15.9(8) .
O3 C8 C9 C14 163.7(5) .
O4 C8 C9 C10 169.8(5) .
O3 C8 C9 C10 -10.6(8) .
C14 C9 C10 C11 1.5(9) .
C8 C9 C10 C11 175.7(5) .
C9 C10 C11 F3 -179.4(5) .
C9 C10 C11 C12 -0.7(10) .
F3 C11 C12 C13 178.8(6) .
C10 C11 C12 C13 0.1(10) .
C11 C12 C13 F4 -176.5(6) .
C11 C12 C13 C14 -0.3(11) .
C10 C9 C14 C13 -1.8(9) .
C8 C9 C14 C13 -176.0(6) .
F4 C13 C14 C9 177.4(6) .
C12 C13 C14 C9 1.2(11) .
C18 O5 C15 C15A -90.6(14) .
Cr1 O5 C15 C15A 90.6(13) .
C18 O5 C15 C16 -42.1(13) .
C15A O5 C15 C16 48.5(11) .
Cr1 O5 C15 C16 139.1(7) .
O5 C15 C16 C15A -63.9(12) .
C15A C15 C16 C17 100.4(13) .
O5 C15 C16 C17 36.5(12) .
C15A C16 C17 C18 24.2(13) .
C15 C16 C17 C18 -18.7(11) .
C15 O5 C18 C17 32.6(13) .
C15A O5 C18 C17 -14.7(13) .
Cr1 O5 C18 C17 -148.5(6) .
C16 C17 C18 O5 -4.4(11) .
O5 C15 C15A C16 113.5(9) .
C16 C15 C15A O5 -113.5(9) .
C17 C16 C15A C15 -88.8(13) .
C17 C16 C15A O5 -33.4(14) .
C15 C16 C15A O5 55.4(11) .
C18 O5 C15A C15 103.6(14) .
Cr1 O5 C15A C15 -119.3(13) .
C15 O5 C15A C16 -72.3(17) .
C18 O5 C15A C16 31.3(15) .
Cr1 O5 C15A C16 168.4(9) .
